data_1541184
loop_
_publ_author_name
'Rossi, G.'
'Abbattista, F.'
'Vallino, M.'
'Mazza, D.'

_publ_section_title
;
 New tetragonal phase in the system La-Ce-Li-O
;
_journal_name_full 'Materials Chemistry and Physics'
_journal_page_first 163
_journal_page_last 169
_journal_volume 20
_journal_year 1988
_chemical_formula_sum 'Ce12 La24 Li26 O73.35'
_chemical_name_systematic 'La24 Ce12 Li26 O73.35'
_space_group_IT_number 139
_symmetry_space_group_name_Hall '-I 4 2'
_symmetry_space_group_name_H-M 'I 4/m m m'
_cell_angle_alpha 90
_cell_angle_beta 90
_cell_angle_gamma 90
_cell_formula_units_Z 1
_cell_length_a 12.054
_cell_length_b 12.054
_cell_length_c 11.89
_cell_volume 1727.604
_citation_journal_id_ASTM MCHPDR
_cod_data_source_file Rossi_MCHPDR_1988_535.cif
_cod_data_source_block Ce12La24Li26O73.35
_cod_database_code 1541184

loop_
_symmetry_equiv_pos_as_xyz
x,y,z
-y,x,z
-x,-y,z
y,-x,z
x,-y,-z
y,x,-z
-x,y,-z
-y,-x,-z
-x,-y,-z
y,-x,-z
x,y,-z
-y,x,-z
-x,y,z
-y,-x,z
x,-y,z
y,x,z
x+1/2,y+1/2,z+1/2
-y+1/2,x+1/2,z+1/2
-x+1/2,-y+1/2,z+1/2
y+1/2,-x+1/2,z+1/2
x+1/2,-y+1/2,-z+1/2
y+1/2,x+1/2,-z+1/2
-x+1/2,y+1/2,-z+1/2
-y+1/2,-x+1/2,-z+1/2
-x+1/2,-y+1/2,-z+1/2
y+1/2,-x+1/2,-z+1/2
x+1/2,y+1/2,-z+1/2
-y+1/2,x+1/2,-z+1/2
-x+1/2,y+1/2,z+1/2
-y+1/2,-x+1/2,z+1/2
x+1/2,-y+1/2,z+1/2
y+1/2,x+1/2,z+1/2

loop_
_atom_site_label
_atom_site_type_symbol
_atom_site_fract_x
_atom_site_fract_y
_atom_site_fract_z
_atom_site_occupancy
_atom_site_U_iso_or_equiv
O4 O-2 0.7681 0.5 0 1 0.0
O5 O-2 0.159 0 0 0.4463 0.0
O1 O-2 0.8039 0.3696 0.6302 1 0.0
La1 La+3 0 0.30471 0.30222 1 0.0
Ce1 Ce+4 0.35088 0 0 1 0.0
O3 O-2 0 0.5 0.8732 1 0.0
Li3 Li+1 0 0 0 1 0.0
O6 O-2 0 0 0.5 1 0.0
Li1 Li+1 0.134 0.134 0.863 1 0.0
Ce2 Ce+4 0 0 0.3214 1 0.0
Li2 Li+1 0.25 0.25 0.25 1 0.0
La2 La+3 0.30429 0.30429 0 1 0.0
O7 O-2 0 0 0.141 0.945 0.0
O2 O-2 0.3671 0.3671 0.8116 1 0.0
